data_7057272
loop_
_publ_author_name
'Burianova, Valeria K.'
'Bolotin, Dmitrii S.'
'Mikherdov, Alexander S.'
'Novikov, Alexander S.'
'Mokolokolo, Pennie Petrus'
'Roodt, Andreas'
'Boyarskiy, Vadim P.'
'Dar&#x2019;in, Dmitry'
'Krasavin, Mikhail'
'Suslonov, Vitalii V.'
'Zhdanov, Andrey P.'
'Zhizhin, Konstantin Yu.'
'Kuznetsov, Nikolay T.'

_publ_section_title
;
 Mechanism of generation of closo-decaborato amidrazones. Intramolecular
 non-covalent B--H&#x22EF;\p(Ph) interaction determines stabilization of
 the configuration around the amidrazone C&#xE001;N bond
;
_journal_issue 11
_journal_name_full 'New Journal of Chemistry'
_journal_page_first 8693
_journal_paper_doi 10.1039/C8NJ01018H
_journal_volume 42
_journal_year 2018
_chemical_formula_moiety 'C25 H22 P, C3 H18 B10 N3, C2 H3 N'
_chemical_formula_sum 'C30 H43 B10 N4 P'
_chemical_formula_weight 598.75
_space_group_crystal_system monoclinic
_space_group_IT_number 14
_space_group_name_Hall '-P 2yn'
_space_group_name_H-M_alt 'P 1 21/n 1'
_symmetry_space_group_name_Hall '-P 2yn'
_symmetry_space_group_name_H-M 'P 1 21/n 1'
_atom_sites_solution_hydrogens mixed
_atom_sites_solution_primary iterative
_audit_creation_date 2017-03-03
_audit_creation_method
;
Olex2 1.2
(compiled 2017.02.23 svn.r3390 for OlexSys, GUI svn.r5320)
;
_audit_update_record
;
2017-07-21 deposited with the CCDC.
2018-04-11 downloaded from the CCDC.
;
_cell_angle_alpha 90
_cell_angle_beta 106.0434(8)
_cell_angle_gamma 90
_cell_formula_units_Z 4
_cell_length_a 14.90674(10)
_cell_length_b 15.16308(10)
_cell_length_c 15.28286(11)
_cell_measurement_reflns_used 27400
_cell_measurement_temperature 100(2)
_cell_measurement_theta_max 76.2320
_cell_measurement_theta_min 2.8890
_cell_volume 3319.88(4)
_computing_cell_refinement
;
CrysAlisPro, Agilent Technologies,
Version 1.171.37.35 (release 13-08-2014 CrysAlis171 .NET)
(compiled Aug 13 2014,18:06:01)
;
_computing_data_collection
;
CrysAlisPro, Agilent Technologies,
Version 1.171.37.35 (release 13-08-2014 CrysAlis171 .NET)
(compiled Aug 13 2014,18:06:01)
;
_computing_data_reduction
;
CrysAlisPro, Agilent Technologies,
Version 1.171.37.35 (release 13-08-2014 CrysAlis171 .NET)
(compiled Aug 13 2014,18:06:01)
;
_computing_molecular_graphics 'Olex2 (Dolomanov et al., 2009)'
_computing_publication_material 'Olex2 (Dolomanov et al., 2009)'
_computing_structure_refinement 'ShelXL (Sheldrick, 2015)'
_computing_structure_solution
;
Superflip (Palatinus & Chapuis, 2007;Palatinus & van der Lee, 2008;
Palatinus et al., 2012)
;
_diffrn_ambient_environment N~2~
_diffrn_ambient_temperature 100(2)
_diffrn_detector 'CCD plate'
_diffrn_detector_area_resol_mean 10.3829
_diffrn_detector_type Atlas
_diffrn_measured_fraction_theta_full 1.000
_diffrn_measured_fraction_theta_max 1.000
_diffrn_measurement_details
;
#__ type_ start__ end____ width___ exp.time_
  1 omega  -33.00   -2.00   1.0000    1.0000
omega____ theta____ kappa____ phi______ frames
    -      -41.4354   38.0000   90.0000 31

#__ type_ start__ end____ width___ exp.time_
  2 omega  -88.00  -36.00   1.0000    1.0000
omega____ theta____ kappa____ phi______ frames
    -      -41.4354  178.0000   90.0000 52

#__ type_ start__ end____ width___ exp.time_
  3 omega -115.00  -13.00   1.0000    1.0000
omega____ theta____ kappa____ phi______ frames
    -      -41.4354  -57.0000  -30.0000 102

#__ type_ start__ end____ width___ exp.time_
  4 omega  -72.00  -17.00   1.0000    1.0000
omega____ theta____ kappa____ phi______ frames
    -      -41.4354  -38.0000 -150.0000 55

#__ type_ start__ end____ width___ exp.time_
  5 omega   92.00  129.00   1.0000    1.0000
omega____ theta____ kappa____ phi______ frames
    -       41.4354 -178.0000 -120.0000 37

#__ type_ start__ end____ width___ exp.time_
  6 omega   75.00  120.00   1.0000    3.0000
omega____ theta____ kappa____ phi______ frames
    -      112.0000 -125.0000  -60.0000 45

#__ type_ start__ end____ width___ exp.time_
  7 omega  113.00  145.00   1.0000    3.0000
omega____ theta____ kappa____ phi______ frames
    -      112.0000  -77.0000  -30.0000 32

#__ type_ start__ end____ width___ exp.time_
  8 omega   89.00  115.00   1.0000    3.0000
omega____ theta____ kappa____ phi______ frames
    -      112.0000  -61.0000 -120.0000 26

#__ type_ start__ end____ width___ exp.time_
  9 omega   77.00  103.00   1.0000    3.0000
omega____ theta____ kappa____ phi______ frames
    -      112.0000  -95.0000 -120.0000 26

#__ type_ start__ end____ width___ exp.time_
 10 omega   80.00  106.00   1.0000    3.0000
omega____ theta____ kappa____ phi______ frames
    -      112.0000 -125.0000 -150.0000 26

#__ type_ start__ end____ width___ exp.time_
 11 omega   87.00  119.00   1.0000    3.0000
omega____ theta____ kappa____ phi______ frames
    -      112.0000 -125.0000 -180.0000 32

#__ type_ start__ end____ width___ exp.time_
 12 omega   64.00   96.00   1.0000    3.0000
omega____ theta____ kappa____ phi______ frames
    -      112.0000  -45.0000 -150.0000 32

#__ type_ start__ end____ width___ exp.time_
 13 omega   53.00   88.00   1.0000    3.0000
omega____ theta____ kappa____ phi______ frames
    -      112.0000  -30.0000 -120.0000 35

#__ type_ start__ end____ width___ exp.time_
 14 omega   49.00   79.00   1.0000    3.0000
omega____ theta____ kappa____ phi______ frames
    -      112.0000  -45.0000 -180.0000 30

#__ type_ start__ end____ width___ exp.time_
 15 omega   38.00   91.00   1.0000    3.0000
omega____ theta____ kappa____ phi______ frames
    -      112.0000  -30.0000 -150.0000 53

#__ type_ start__ end____ width___ exp.time_
 16 omega   92.00  137.00   1.0000    3.0000
omega____ theta____ kappa____ phi______ frames
    -      112.0000   30.0000 -120.0000 45

#__ type_ start__ end____ width___ exp.time_
 17 omega  153.00  178.00   1.0000    3.0000
omega____ theta____ kappa____ phi______ frames
    -      112.0000   30.0000 -120.0000 25

#__ type_ start__ end____ width___ exp.time_
 18 omega  134.00  177.00   1.0000    3.0000
omega____ theta____ kappa____ phi______ frames
    -      112.0000   15.0000  -30.0000 43

#__ type_ start__ end____ width___ exp.time_
 19 omega  104.00  144.00   1.0000    3.0000
omega____ theta____ kappa____ phi______ frames
    -      112.0000   45.0000  -90.0000 40

#__ type_ start__ end____ width___ exp.time_
 20 omega  102.00  128.00   1.0000    3.0000
omega____ theta____ kappa____ phi______ frames
    -      112.0000   30.0000    0.0000 26

#__ type_ start__ end____ width___ exp.time_
 21 omega   93.00  178.00   1.0000    3.0000
omega____ theta____ kappa____ phi______ frames
    -      112.0000   45.0000    0.0000 85

#__ type_ start__ end____ width___ exp.time_
 22 omega  137.00  174.00   1.0000    3.0000
omega____ theta____ kappa____ phi______ frames
    -      112.0000  125.0000  -60.0000 37

#__ type_ start__ end____ width___ exp.time_
 23 omega   59.00   88.00   1.0000    3.0000
omega____ theta____ kappa____ phi______ frames
    -      112.0000   15.0000  -30.0000 29

#__ type_ start__ end____ width___ exp.time_
 24 omega   64.00   90.00   1.0000    3.0000
omega____ theta____ kappa____ phi______ frames
    -      112.0000  -45.0000  -30.0000 26

#__ type_ start__ end____ width___ exp.time_
 25 omega   58.00   83.00   1.0000    3.0000
omega____ theta____ kappa____ phi______ frames
    -      112.0000  -77.0000  -30.0000 25

#__ type_ start__ end____ width___ exp.time_
 26 omega   78.00  107.00   1.0000    3.0000
omega____ theta____ kappa____ phi______ frames
    -      112.0000  -95.0000  -30.0000 29

#__ type_ start__ end____ width___ exp.time_
 27 omega   78.00  108.00   1.0000    3.0000
omega____ theta____ kappa____ phi______ frames
    -      112.0000  -95.0000   30.0000 30

#__ type_ start__ end____ width___ exp.time_
 28 omega   95.00  120.00   1.0000    3.0000
omega____ theta____ kappa____ phi______ frames
    -      112.0000 -125.0000   90.0000 25

#__ type_ start__ end____ width___ exp.time_
 29 omega   62.00   88.00   1.0000    3.0000
omega____ theta____ kappa____ phi______ frames
    -      112.0000  -45.0000   90.0000 26

#__ type_ start__ end____ width___ exp.time_
 30 omega   42.00   70.00   1.0000    3.0000
omega____ theta____ kappa____ phi______ frames
    -      112.0000  -30.0000  120.0000 28

#__ type_ start__ end____ width___ exp.time_
 31 omega   36.00   61.00   1.0000    3.0000
omega____ theta____ kappa____ phi______ frames
    -      112.0000  -30.0000  150.0000 25

#__ type_ start__ end____ width___ exp.time_
 32 omega   31.00   83.00   1.0000    3.0000
omega____ theta____ kappa____ phi______ frames
    -      112.0000  -95.0000  150.0000 52

#__ type_ start__ end____ width___ exp.time_
 33 omega   40.00   76.00   1.0000    3.0000
omega____ theta____ kappa____ phi______ frames
    -      112.0000 -125.0000   90.0000 36

#__ type_ start__ end____ width___ exp.time_
 34 omega   51.00   90.00   1.0000    3.0000
omega____ theta____ kappa____ phi______ frames
    -      112.0000 -125.0000   60.0000 39

#__ type_ start__ end____ width___ exp.time_
 35 omega   65.00  106.00   1.0000    3.0000
omega____ theta____ kappa____ phi______ frames
    -      112.0000 -125.0000  -30.0000 41

#__ type_ start__ end____ width___ exp.time_
 36 omega   42.00   67.00   1.0000    3.0000
omega____ theta____ kappa____ phi______ frames
    -      112.0000  -95.0000  -30.0000 25

#__ type_ start__ end____ width___ exp.time_
 37 omega -104.00  -75.00   1.0000    1.0000
omega____ theta____ kappa____ phi______ frames
    -      -41.4354  -38.0000  150.0000 29

#__ type_ start__ end____ width___ exp.time_
 38 omega  -48.00   32.00   1.0000    1.0000
omega____ theta____ kappa____ phi______ frames
    -      -41.4354   38.0000  -30.0000 80

#__ type_ start__ end____ width___ exp.time_
 39 omega   90.00  116.00   1.0000    1.0000
omega____ theta____ kappa____ phi______ frames
    -       41.4354  178.0000  -90.0000 26

#__ type_ start__ end____ width___ exp.time_
 40 omega   11.00   65.00   1.0000    1.0000
omega____ theta____ kappa____ phi______ frames
    -       41.4354  -99.0000  -60.0000 54

#__ type_ start__ end____ width___ exp.time_
 41 omega   86.00  131.00   1.0000    3.0000
omega____ theta____ kappa____ phi______ frames
    -      112.0000   45.0000   60.0000 45

#__ type_ start__ end____ width___ exp.time_
 42 omega   48.00   81.00   1.0000    3.0000
omega____ theta____ kappa____ phi______ frames
    -      112.0000  -30.0000  -60.0000 33

#__ type_ start__ end____ width___ exp.time_
 43 omega  109.00  135.00   1.0000    3.0000
omega____ theta____ kappa____ phi______ frames
    -      112.0000  158.0000 -169.3835 26

#__ type_ start__ end____ width___ exp.time_
 44 omega   39.00   64.00   1.0000    3.0000
omega____ theta____ kappa____ phi______ frames
    -      112.0000  -95.0000 -180.0000 25

#__ type_ start__ end____ width___ exp.time_
 45 omega   76.00  102.00   1.0000    3.0000
omega____ theta____ kappa____ phi______ frames
    -      112.0000  -95.0000   90.0000 26

#__ type_ start__ end____ width___ exp.time_
 46 omega   92.00  118.00   1.0000    3.0000
omega____ theta____ kappa____ phi______ frames
    -      112.0000  -61.0000  150.0000 26

#__ type_ start__ end____ width___ exp.time_
 47 omega  130.00  156.00   1.0000    3.0000
omega____ theta____ kappa____ phi______ frames
    -      112.0000   30.0000   90.0000 26

#__ type_ start__ end____ width___ exp.time_
 48 omega   57.00   95.00   1.0000    3.0000
omega____ theta____ kappa____ phi______ frames
    -      112.0000  -77.0000    0.0000 38

#__ type_ start__ end____ width___ exp.time_
 49 omega  120.00  145.00   1.0000    3.0000
omega____ theta____ kappa____ phi______ frames
    -      112.0000  -77.0000    0.0000 25

#__ type_ start__ end____ width___ exp.time_
 50 omega   85.00  123.00   1.0000    3.0000
omega____ theta____ kappa____ phi______ frames
    -      112.0000   30.0000  -30.0000 38

#__ type_ start__ end____ width___ exp.time_
 51 omega  131.00  162.00   1.0000    3.0000
omega____ theta____ kappa____ phi______ frames
    -      112.0000   30.0000  150.0000 31

#__ type_ start__ end____ width___ exp.time_
 52 omega   34.00   61.00   1.0000    3.0000
omega____ theta____ kappa____ phi______ frames
    -      112.0000  -95.0000   90.0000 27

#__ type_ start__ end____ width___ exp.time_
 53 omega   52.00   97.00   1.0000    3.0000
omega____ theta____ kappa____ phi______ frames
    -      112.0000  -45.0000  150.0000 45

#__ type_ start__ end____ width___ exp.time_
 54 omega   95.00  121.00   1.0000    3.0000
omega____ theta____ kappa____ phi______ frames
    -      112.0000 -125.0000    0.0000 26

#__ type_ start__ end____ width___ exp.time_
 55 omega  151.00  177.00   1.0000    3.0000
omega____ theta____ kappa____ phi______ frames
    -      112.0000  125.0000   90.0000 26

#__ type_ start__ end____ width___ exp.time_
 56 omega   82.00  108.00   1.0000    3.0000
omega____ theta____ kappa____ phi______ frames
    -      112.0000  -95.0000    0.0000 26

#__ type_ start__ end____ width___ exp.time_
 57 omega   67.00  114.00   1.0000    3.0000
omega____ theta____ kappa____ phi______ frames
    -      112.0000  -15.0000   60.0000 47

#__ type_ start__ end____ width___ exp.time_
 58 omega   50.00   76.00   1.0000    3.0000
omega____ theta____ kappa____ phi______ frames
    -      112.0000  -45.0000    0.0000 26

#__ type_ start__ end____ width___ exp.time_
 59 omega  138.00  175.00   1.0000    3.0000
omega____ theta____ kappa____ phi______ frames
    -      112.0000  125.0000  -30.0000 37

#__ type_ start__ end____ width___ exp.time_
 60 omega   86.00  112.00   1.0000    3.0000
omega____ theta____ kappa____ phi______ frames
    -      112.0000 -125.0000   30.0000 26

#__ type_ start__ end____ width___ exp.time_
 61 omega   45.00   71.00   1.0000    3.0000
omega____ theta____ kappa____ phi______ frames
    -      112.0000  -95.0000  -90.0000 26

#__ type_ start__ end____ width___ exp.time_
 62 omega   84.00  109.00   1.0000    3.0000
omega____ theta____ kappa____ phi______ frames
    -      112.0000  -95.0000  -90.0000 25

#__ type_ start__ end____ width___ exp.time_
 63 omega   67.00  109.00   1.0000    3.0000
omega____ theta____ kappa____ phi______ frames
    -      112.0000  -95.0000   60.0000 42

#__ type_ start__ end____ width___ exp.time_
 64 omega  141.00  166.00   1.0000    3.0000
omega____ theta____ kappa____ phi______ frames
    -      112.0000  125.0000 -150.0000 25

#__ type_ start__ end____ width___ exp.time_
 65 omega   71.00   97.00   1.0000    3.0000
omega____ theta____ kappa____ phi______ frames
    -      112.0000  -45.0000  -90.0000 26

#__ type_ start__ end____ width___ exp.time_
 66 omega   57.00   83.00   1.0000    3.0000
omega____ theta____ kappa____ phi______ frames
    -      112.0000  -95.0000  -60.0000 26

#__ type_ start__ end____ width___ exp.time_
 67 omega   43.00   68.00   1.0000    3.0000
omega____ theta____ kappa____ phi______ frames
    -      112.0000 -125.0000  120.0000 25

#__ type_ start__ end____ width___ exp.time_
 68 omega  153.00  178.00   1.0000    3.0000
omega____ theta____ kappa____ phi______ frames
    -      112.0000   30.0000  -30.0000 25

#__ type_ start__ end____ width___ exp.time_
 69 omega  114.00  178.00   1.0000    3.0000
omega____ theta____ kappa____ phi______ frames
    -      112.0000   15.0000   60.0000 64

#__ type_ start__ end____ width___ exp.time_
 70 omega   60.00   86.00   1.0000    3.0000
omega____ theta____ kappa____ phi______ frames
    -      112.0000  -25.0000  -26.7099 26

#__ type_ start__ end____ width___ exp.time_
 71 omega   61.00   87.00   1.0000    3.0000
omega____ theta____ kappa____ phi______ frames
    -      112.0000  -95.0000 -150.0000 26

#__ type_ start__ end____ width___ exp.time_
 72 omega   63.00   88.00   1.0000    3.0000
omega____ theta____ kappa____ phi______ frames
    -      112.0000  -95.0000  120.0000 25

#__ type_ start__ end____ width___ exp.time_
 73 omega   86.00  112.00   1.0000    3.0000
omega____ theta____ kappa____ phi______ frames
    -      112.0000 -125.0000 -120.0000 26

#__ type_ start__ end____ width___ exp.time_
 74 omega   88.00  121.00   1.0000    3.0000
omega____ theta____ kappa____ phi______ frames
    -      112.0000 -125.0000  -90.0000 33

#__ type_ start__ end____ width___ exp.time_
 75 omega  123.00  150.00   1.0000    3.0000
omega____ theta____ kappa____ phi______ frames
    -      112.0000   45.0000  120.0000 27

#__ type_ start__ end____ width___ exp.time_
 76 omega   99.00  124.00   1.0000    3.0000
omega____ theta____ kappa____ phi______ frames
    -      112.0000 -129.0000   61.0000 25

#__ type_ start__ end____ width___ exp.time_
 77 omega  107.00  133.00   1.0000    3.0000
omega____ theta____ kappa____ phi______ frames
    -      112.0000   30.0000 -150.0000 26

#__ type_ start__ end____ width___ exp.time_
 78 omega   82.00  108.00   1.0000    3.0000
omega____ theta____ kappa____ phi______ frames
    -      112.0000  -77.0000  120.0000 26

#__ type_ start__ end____ width___ exp.time_
 79 omega   45.00   88.00   1.0000    3.0000
omega____ theta____ kappa____ phi______ frames
    -      112.0000  -32.0000  172.4771 43

#__ type_ start__ end____ width___ exp.time_
 80 omega   41.00   90.00   1.0000    3.0000
omega____ theta____ kappa____ phi______ frames
    -      112.0000  -38.0000   56.4099 49
;
_diffrn_measurement_device 'four-circle diffractometer'
_diffrn_measurement_device_type 'SuperNova, Dual, Cu at zero, Atlas'
_diffrn_measurement_method '\w scans'
_diffrn_orient_matrix_UB_11 0.0439255000
_diffrn_orient_matrix_UB_12 -0.0133036000
_diffrn_orient_matrix_UB_13 0.1028733000
_diffrn_orient_matrix_UB_21 0.0010863000
_diffrn_orient_matrix_UB_22 0.1005916000
_diffrn_orient_matrix_UB_23 0.0143103000
_diffrn_orient_matrix_UB_31 -0.0981992000
_diffrn_orient_matrix_UB_32 -0.0048418000
_diffrn_orient_matrix_UB_33 0.0144247000
_diffrn_radiation_monochromator mirror
_diffrn_radiation_probe x-ray
_diffrn_radiation_type CuK\a
_diffrn_radiation_wavelength 1.54184
_diffrn_reflns_av_R_equivalents 0.0386
_diffrn_reflns_av_unetI/netI 0.0193
_diffrn_reflns_Laue_measured_fraction_full 1.000
_diffrn_reflns_Laue_measured_fraction_max 1.000
_diffrn_reflns_limit_h_max 12
_diffrn_reflns_limit_h_min -18
_diffrn_reflns_limit_k_max 18
_diffrn_reflns_limit_k_min -18
_diffrn_reflns_limit_l_max 18
_diffrn_reflns_limit_l_min -18
_diffrn_reflns_number 56591
_diffrn_reflns_point_group_measured_fraction_full 1.000
_diffrn_reflns_point_group_measured_fraction_max 1.000
_diffrn_reflns_theta_full 67.684
_diffrn_reflns_theta_max 72.475
_diffrn_reflns_theta_min 3.667
_diffrn_source 'sealed X-ray tube'
_diffrn_source_type 'SuperNova (Cu) X-ray Source'
_exptl_absorpt_coefficient_mu 0.929
_exptl_absorpt_correction_T_max 1.00000
_exptl_absorpt_correction_T_min 0.83163
_exptl_absorpt_correction_type multi-scan
_exptl_absorpt_process_details
;
CrysAlisPro, Agilent Technologies,
Version 1.171.37.35 (release 13-08-2014 CrysAlis171 .NET)
(compiled Aug 13 2014,18:06:01)
Empirical absorption correction using spherical harmonics,
 implemented in SCALE3 ABSPACK scaling algorithm.
;
_exptl_crystal_colour 'clear colourless'
_exptl_crystal_colour_lustre clear
_exptl_crystal_colour_primary colourless
_exptl_crystal_density_diffrn 1.198
_exptl_crystal_description prism
_exptl_crystal_F_000 1264
_exptl_crystal_size_max 0.2
_exptl_crystal_size_mid 0.15
_exptl_crystal_size_min 0.15
_refine_diff_density_max 0.475
_refine_diff_density_min -0.555
_refine_diff_density_rms 0.050
_refine_ls_extinction_method none
_refine_ls_goodness_of_fit_ref 1.129
_refine_ls_hydrogen_treatment constr
_refine_ls_matrix_type full
_refine_ls_number_parameters 499
_refine_ls_number_reflns 6588
_refine_ls_number_restraints 1
_refine_ls_restrained_S_all 1.130
_refine_ls_R_factor_all 0.0526
_refine_ls_R_factor_gt 0.0508
_refine_ls_shift/su_max 0.001
_refine_ls_shift/su_mean 0.000
_refine_ls_structure_factor_coef Fsqd
_refine_ls_weighting_details 'w=1/[\s^2^(Fo^2^)+(0.0469P)^2^+2.8227P] where P=(Fo^2^+2Fc^2^)/3'
_refine_ls_weighting_scheme calc
_refine_ls_wR_factor_gt 0.1261
_refine_ls_wR_factor_ref 0.1275
_reflns_Friedel_coverage 0.000
_reflns_number_gt 6332
_reflns_number_total 6588
_reflns_threshold_expression 'I > 2\s(I)'
_cod_data_source_file c8nj01018h2.cif
_cod_data_source_block phch2pph3_3a
_cod_depositor_comments 'Adding full bibliography for 7057270--7057276.cif.'
_cod_original_cell_volume 3319.87(4)
_cod_database_code 7057272
_shelx_shelxl_version_number 2014/7
_chemical_oxdiff_formula 'B10 P N3 C30'
_shelx_space_group_comment
;
The symmetry employed for this shelxl refinement is uniquely defined
by the following loop, which should always be used as a source of
symmetry information in preference to the above space-group names.
They are only intended as comments.
;
_reflns_odcompleteness_completeness 94.77
_reflns_odcompleteness_iscentric 1
_reflns_odcompleteness_theta 80.95
_olex2_refinement_description
;
1. Fixed Uiso
 At 1.2 times of:
  All B(H) groups, All C(H) groups, All C(H,H) groups, All N(H) groups, All
  N(H,H) groups
 At 1.5 times of:
  All C(H,H,H) groups
2. Restrained distances
 C1S-C2S \\sim C4S-C3S
 with sigma of 0.002
3. Uiso/Uaniso restraints and constraints
Uanis(C1S) = Uanis(N1S)
Uanis(C3S) = Uanis(N2S) = Uanis(C4S)
Uanis(P1B) = Uanis(P1A)
Uanis(C20B) = Uanis(C21A)
Uanis(C24B) = Uanis(C25A)
Uanis(C25B) = Uanis(C26A)
Uanis(C23A) = Uanis(C22B)
Uanis(C22A) = Uanis(C21B)
Uanis(C23B) = Uanis(C24A)
Uanis(C13B) = Uanis(C10A)
Uanis(C9B) = Uanis(C14A)
Uanis(C10B) = Uanis(C13A)
Uanis(C11B) = Uanis(C12A)
Uanis(C12B) = Uanis(C11A)
Uanis(C19B) = Uanis(C4A)
Uanis(C16B) = Uanis(C7A)
Uanis(C17A) = Uanis(C6B)
Uanis(C5B) = Uanis(C18A)
Uanis(C7B) = Uanis(C16A)
Uanis(C4B) = Uanis(C19A)
Uanis(C3B) = Uanis(C20A)
Uanis(C8B) = Uanis(C9A)
4. Others
 Sof(P1B)=Sof(C1B)=Sof(H1BA)=Sof(H1BB)=Sof(C2B)=Sof(C3B)=Sof(H3B)=Sof(C4B)=
 Sof(H4B)=Sof(C5B)=Sof(H5B)=Sof(C6B)=Sof(H6B)=Sof(C7B)=Sof(H7B)=Sof(C11B)=
 Sof(H11D)=Sof(C12B)=Sof(H12B)=Sof(C13B)=Sof(H13B)=Sof(C8B)=Sof(C9B)=Sof(H9B)=
 Sof(C10B)=Sof(H10B)=Sof(C19B)=Sof(H19B)=Sof(C18B)=Sof(H18B)=Sof(C17B)=
 Sof(H17B)=Sof(C16B)=Sof(H16B)=Sof(C15B)=Sof(H15B)=Sof(C14B)=Sof(C25B)=
 Sof(H25B)=Sof(C20B)=Sof(C21B)=Sof(H21B)=Sof(C22B)=Sof(H22B)=Sof(C23B)=
 Sof(H23B)=Sof(C24B)=Sof(H24C)=1-FVAR(1)
 Sof(P1A)=Sof(C11A)=Sof(H8)=Sof(C7A)=Sof(H28)=Sof(C15A)=Sof(C19A)=Sof(H38)=
 Sof(C9A)=Sof(C13A)=Sof(H20)=Sof(C17A)=Sof(H29)=Sof(C25A)=Sof(H37)=Sof(C21A)=
 Sof(C8A)=Sof(H35)=Sof(C10A)=Sof(H12)=Sof(C12A)=Sof(H15)=Sof(C14A)=Sof(H13)=
 Sof(C16A)=Sof(H31)=Sof(C18A)=Sof(H36)=Sof(C20A)=Sof(H42)=Sof(C22A)=Sof(H10)=
 Sof(C23A)=Sof(H26)=Sof(C24A)=Sof(H33)=Sof(C26A)=Sof(H23)=Sof(C2A)=Sof(H24A)=
 Sof(H24B)=Sof(C3A)=Sof(C4A)=Sof(H9)=Sof(C5A)=Sof(H34)=Sof(C6A)=Sof(H39)=FVAR(1)
 Sof(N2S)=Sof(C3S)=Sof(C4S)=Sof(H4SA)=Sof(H4SB)=Sof(H4SC)=1-FVAR(2)
 Sof(C1S)=Sof(C2S)=Sof(H11A)=Sof(H11B)=Sof(H11C)=Sof(N1S)=FVAR(2)
5.a Rotating group:
 N3(H3A,H3C)
5.b Secondary CH2 refined with riding coordinates:
 C1B(H1BA,H1BB), C2(H2A,H2B), C2A(H24A,H24B)
5.c Aromatic/amide H refined with riding coordinates:
 C3B(H3B), C4B(H4B), C5B(H5B), C6B(H6B), C7B(H7B), C11B(H11D), C12B(H12B),
 C13B(H13B), C9B(H9B), C10B(H10B), C19B(H19B), C18B(H18B), C17B(H17B),
 C16B(H16B), C15B(H15B), C25B(H25B), C21B(H21B), C22B(H22B), C23B(H23B),
 C24B(H24C), N1(H1), N2(H2), C11A(H8), C7A(H28), C19A(H38), C13A(H20),
 C17A(H29), C25A(H37), C8A(H35), C10A(H12), C12A(H15), C14A(H13), C16A(H31),
 C18A(H36), C20A(H42), C22A(H10), C23A(H26), C24A(H33), C26A(H23), C4A(H9),
 C5A(H34), C6A(H39)
5.d Fitted hexagon refined as free rotating group:
 C11B(C12B,C13B,C8B,C9B,C10B), C19B(C18B,C17B,C16B,C15B,C14B), C25B(C20B,C21B,
 C22B,C23B,C24B)
5.e Idealised Me refined as rotating group:
 C3(H3D,H3E,H3F), C4S(H4SA,H4SB,H4SC), C2S(H11A,H11B,H11C)
5.f Boron cage BH refined with riding coordinates:
 B1(H1A), B3(H3), B4(H4), B5(H5), B6(H6), B7(H7), B8(H8A), B9(H9A), B10(H10A)
;
_olex2_submission_special_instructions 'No special instructions were received'

loop_
_space_group_symop_operation_xyz
'x, y, z'
'-x+1/2, y+1/2, -z+1/2'
'-x, -y, -z'
'x-1/2, -y-1/2, z-1/2'

loop_
_atom_site_label
_atom_site_type_symbol
_atom_site_fract_x
_atom_site_fract_y
_atom_site_fract_z
_atom_site_U_iso_or_equiv
_atom_site_adp_type
_atom_site_occupancy
_atom_site_site_symmetry_order
_atom_site_calc_flag
_atom_site_refinement_flags_posn
_atom_site_refinement_flags_occupancy
_atom_site_disorder_assembly
_atom_site_disorder_group
P1A P 0.82318(3) 0.69215(3) 0.13438(3) 0.01323(13) Uani 0.7638(9) 1 d . P A 1
P1B P 0.77430(11) 0.65139(11) 0.11053(11) 0.01323(13) Uani 0.2362(9) 1 d . P A 2
C1B C 0.8925(4) 0.6416(4) 0.1018(5) 0.0164(13) Uani 0.2362(9) 1 d . P A 2
H1BA H 0.9195 0.5866 0.1330 0.020 Uiso 0.2362(9) 1 calc R P A 2
H1BB H 0.8894 0.6347 0.0366 0.020 Uiso 0.2362(9) 1 calc R P A 2
C2B C 0.9606(5) 0.7175(6) 0.1405(5) 0.0169(15) Uani 0.2362(9) 1 d . P A 2
C3B C 0.9923(6) 0.7283(7) 0.2344(6) 0.0314(6) Uani 0.2362(9) 1 d . P A 2
H3B H 0.9724 0.6910 0.2754 0.038 Uiso 0.2362(9) 1 calc R P A 2
C4B C 1.0518(15) 0.7938(12) 0.2631(18) 0.0422(10) Uani 0.2362(9) 1 d . P A 2
H4B H 1.0713 0.8043 0.3269 0.051 Uiso 0.2362(9) 1 calc R P A 2
C5B C 1.0872(15) 0.8466(16) 0.211(2) 0.0424(14) Uani 0.2362(9) 1 d . P A 2
H5B H 1.1316 0.8907 0.2377 0.051 Uiso 0.2362(9) 1 calc R P A 2
C6B C 1.0600(12) 0.8369(10) 0.1224(12) 0.0335(8) Uani 0.2362(9) 1 d . P A 2
H6B H 1.0847 0.8734 0.0842 0.040 Uiso 0.2362(9) 1 calc R P A 2
C7B C 0.9943(10) 0.7722(14) 0.0852(14) 0.0245(7) Uani 0.2362(9) 1 d . P A 2
H7B H 0.9726 0.7657 0.0209 0.029 Uiso 0.2362(9) 1 calc R P A 2
C11B C 0.791(2) 0.665(2) 0.4130(10) 0.0269(10) Uani 0.2362(9) 1 d . P A 2
H11D H 0.7953 0.6676 0.4762 0.032 Uiso 0.2362(9) 1 calc R P A 2
C12B C 0.8327(17) 0.5961(16) 0.3790(9) 0.0232(6) Uani 0.2362(9) 1 d G P A 2
H12B H 0.8662 0.5519 0.4189 0.028 Uiso 0.2362(9) 1 calc R P A 2
C13B C 0.8257(10) 0.5920(8) 0.2864(10) 0.0199(7) Uani 0.2362(9) 1 d G P A 2
H13B H 0.8545 0.5450 0.2632 0.024 Uiso 0.2362(9) 1 calc R P A 2
C8B C 0.7766(8) 0.6566(7) 0.2280(8) 0.0181(6) Uani 0.2362(9) 1 d G P A 2
C9B C 0.7344(14) 0.7253(11) 0.2620(14) 0.0239(7) Uani 0.2362(9) 1 d G P A 2
H9B H 0.7008 0.7694 0.2221 0.029 Uiso 0.2362(9) 1 calc R P A 2
C10B C 0.741(2) 0.7294(19) 0.3545(16) 0.0275(9) Uani 0.2362(9) 1 d G P A 2
H10B H 0.7126 0.7764 0.3778 0.033 Uiso 0.2362(9) 1 calc R P A 2
C19B C 0.7043(7) 0.5392(7) -0.0349(4) 0.0230(4) Uani 0.2362(9) 1 d . P A 2
H19B H 0.7343 0.5772 -0.0674 0.028 Uiso 0.2362(9) 1 calc R P A 2
C18B C 0.6509(7) 0.4689(7) -0.0792(5) 0.022(3) Uani 0.2362(9) 1 d G P A 2
H18B H 0.6443 0.4589 -0.1421 0.026 Uiso 0.2362(9) 1 calc R P A 2
C17B C 0.6069(7) 0.4132(6) -0.0317(8) 0.023(3) Uani 0.2362(9) 1 d G P A 2
H17B H 0.5704 0.3652 -0.0620 0.027 Uiso 0.2362(9) 1 calc R P A 2
C16B C 0.6165(8) 0.4279(5) 0.0602(8) 0.0266(5) Uani 0.2362(9) 1 d G P A 2
H16B H 0.5865 0.3898 0.0927 0.032 Uiso 0.2362(9) 1 calc R P A 2
C15B C 0.6700(6) 0.4982(5) 0.1046(4) 0.0218(18) Uani 0.2362(9) 1 d G P A 2
H15B H 0.6765 0.5082 0.1674 0.026 Uiso 0.2362(9) 1 calc R P A 2
C14B C 0.7139(5) 0.5538(4) 0.0570(4) 0.0126(14) Uani 0.2362(9) 1 d G P A 2
C25B C 0.6144(7) 0.7383(5) 0.0240(6) 0.0212(6) Uani 0.2362(9) 1 d . P A 2
H25B H 0.5841 0.6850 0.0319 0.025 Uiso 0.2362(9) 1 calc R P A 2
C20B C 0.7109(6) 0.7451(6) 0.0560(8) 0.0141(6) Uani 0.2362(9) 1 d G P A 2
C21B C 0.7552(5) 0.8231(8) 0.0444(8) 0.0189(6) Uani 0.2362(9) 1 d G P A 2
H21B H 0.8212 0.8277 0.0662 0.023 Uiso 0.2362(9) 1 calc R P A 2
C22B C 0.7029(7) 0.8944(6) 0.0007(6) 0.0211(6) Uani 0.2362(9) 1 d G P A 2
H22B H 0.7332 0.9477 -0.0072 0.025 Uiso 0.2362(9) 1 calc R P A 2
C23B C 0.6064(7) 0.8876(5) -0.0313(6) 0.0239(6) Uani 0.2362(9) 1 d G P A 2
H23B H 0.5707 0.9363 -0.0611 0.029 Uiso 0.2362(9) 1 calc R P A 2
C24B C 0.5621(5) 0.8096(6) -0.0197(6) 0.0259(6) Uani 0.2362(9) 1 d G P A 2
H24C H 0.4961 0.8049 -0.0416 0.031 Uiso 0.2362(9) 1 calc R P A 2
N1 N 0.70423(9) 1.26152(8) -0.18117(9) 0.0158(3) Uani 1 1 d . . . .
H1 H 0.7104 1.2556 -0.1225 0.019 Uiso 1 1 calc R . . .
N2 N 0.81600(10) 1.36851(9) -0.13429(9) 0.0186(3) Uani 1 1 d . . . .
H2 H 0.8495 1.4115 -0.1478 0.022 Uiso 1 1 calc R . . .
N3 N 0.82678(10) 1.34521(10) -0.04259(9) 0.0216(3) Uani 1 1 d . . . .
H3A H 0.8849 1.3351 -0.0158 0.026 Uiso 1 1 d GR . . .
H3C H 0.8075 1.3877 -0.0148 0.026 Uiso 1 1 d GR . . .
C1 C 0.75492(11) 1.32514(10) -0.20035(11) 0.0154(3) Uani 1 1 d . . . .
C2 C 0.74667(11) 1.35492(11) -0.29555(11) 0.0187(3) Uani 1 1 d . . . .
H2A H 0.7506 1.3031 -0.3337 0.022 Uiso 1 1 calc R . . .
H2B H 0.7994 1.3947 -0.2955 0.022 Uiso 1 1 calc R . . .
C3 C 0.65453(12) 1.40320(11) -0.33668(12) 0.0239(4) Uani 1 1 d . . . .
H3D H 0.6523 1.4237 -0.3981 0.036 Uiso 1 1 calc GR . . .
H3E H 0.6499 1.4539 -0.2984 0.036 Uiso 1 1 calc GR . . .
H3F H 0.6023 1.3629 -0.3399 0.036 Uiso 1 1 calc GR . . .
B1 B 0.62696(12) 1.16890(12) -0.34980(12) 0.0169(3) Uani 1 1 d . . . .
H1A H 0.6647 1.1962 -0.3978 0.020 Uiso 1 1 calc R . . .
B2 B 0.63655(12) 1.19550(11) -0.24014(12) 0.0140(3) Uani 1 1 d . . . .
B3 B 0.52480(12) 1.20137(12) -0.32986(13) 0.0191(4) Uani 1 1 d . . . .
H3 H 0.4863 1.2584 -0.3696 0.023 Uiso 1 1 calc R . . .
B4 B 0.54373(12) 1.08907(12) -0.36494(12) 0.0178(4) Uani 1 1 d . . . .
H4 H 0.5203 1.0564 -0.4332 0.021 Uiso 1 1 calc R . . .
B5 B 0.65414(12) 1.08249(12) -0.27649(12) 0.0168(3) Uani 1 1 d . . . .
H5 H 0.7193 1.0445 -0.2736 0.020 Uiso 1 1 calc R . . .
B6 B 0.52608(14) 1.18542(12) -0.21197(14) 0.0222(4) Uani 1 1 d . . . .
H6 H 0.5018 1.2396 -0.1742 0.027 Uiso 1 1 calc R . . .
B7 B 0.46116(13) 1.10944(12) -0.29947(14) 0.0217(4) Uani 1 1 d . . . .
H7 H 0.3844 1.1023 -0.3322 0.026 Uiso 1 1 calc R . . .
B8 B 0.55198(12) 1.02593(11) -0.26161(12) 0.0174(3) Uani 1 1 d . . . .
H8A H 0.5481 0.9522 -0.2638 0.021 Uiso 1 1 calc R . . .
B9 B 0.61806(14) 1.10068(12) -0.17419(13) 0.0213(4) Uani 1 1 d . . . .
H9A H 0.6678 1.0869 -0.1059 0.026 Uiso 1 1 calc R . . .
B10 B 0.50299(15) 1.07952(13) -0.18834(15) 0.0262(4) Uani 1 1 d . . . .
H10A H 0.4661 1.0533 -0.1392 0.031 Uiso 1 1 calc R . . .
N2S N 0.5900(5) 0.5433(6) 0.4300(6) 0.0663(15) Uani 0.451(6) 1 d . P B 2
C1S C 0.5811(5) 0.5332(4) 0.3629(4) 0.0491(10) Uani 0.549(6) 1 d D P B 1
C3S C 0.5917(7) 0.5105(7) 0.3531(5) 0.0663(15) Uani 0.451(6) 1 d D P B 2
C4S C 0.6010(5) 0.4734(5) 0.2756(5) 0.0663(15) Uani 0.451(6) 1 d D P B 2
H4SA H 0.5989 0.5195 0.2302 0.099 Uiso 0.451(6) 1 calc GR P B 2
H4SB H 0.5499 0.4316 0.2521 0.099 Uiso 0.451(6) 1 calc GR P B 2
H4SC H 0.6608 0.4423 0.2885 0.099 Uiso 0.451(6) 1 calc GR P B 2
C11A C 0.8333(5) 0.6007(5) 0.3858(3) 0.0232(6) Uani 0.7638(9) 1 d . P A 1
H8 H 0.8636 0.5546 0.4251 0.028 Uiso 0.7638(9) 1 calc R P A 1
C7A C 0.6291(3) 0.4352(2) 0.0626(3) 0.0266(5) Uani 0.7638(9) 1 d . P A 1
H28 H 0.6028 0.4005 0.1012 0.032 Uiso 0.7638(9) 1 calc R P A 1
C15A C 0.93244(18) 0.74919(17) 0.15532(18) 0.0188(5) Uani 0.7638(9) 1 d . P A 1
C19A C 1.0658(3) 0.8174(3) 0.2608(4) 0.0422(10) Uani 0.7638(9) 1 d . P A 1
H38 H 1.0998 0.8313 0.3215 0.051 Uiso 0.7638(9) 1 calc R P A 1
C9A C 0.79813(19) 0.67523(19) 0.2415(2) 0.0181(6) Uani 0.7638(9) 1 d . P A 1
C13A C 0.7314(6) 0.7271(6) 0.3582(5) 0.0275(9) Uani 0.7638(9) 1 d . P A 1
H20 H 0.6925 0.7670 0.3788 0.033 Uiso 0.7638(9) 1 calc R P A 1
C17A C 1.0522(3) 0.8159(2) 0.0986(3) 0.0335(8) Uani 0.7638(9) 1 d . P A 1
H29 H 1.0764 0.8318 0.0494 0.040 Uiso 0.7638(9) 1 calc R P A 1
C25A C 0.56691(18) 0.78036(18) -0.00520(19) 0.0259(6) Uani 0.7638(9) 1 d . P A 1
H37 H 0.5043 0.7604 -0.0172 0.031 Uiso 0.7638(9) 1 calc R P A 1
C21A C 0.73145(16) 0.75823(18) 0.0630(2) 0.0141(6) Uani 0.7638(9) 1 d . P A 1
C2S C 0.5764(3) 0.5546(3) 0.2755(3) 0.0430(12) Uani 0.549(6) 1 d D P B 1
H11A H 0.5439 0.5078 0.2348 0.065 Uiso 0.549(6) 1 calc GR P B 1
H11B H 0.6397 0.5615 0.2692 0.065 Uiso 0.549(6) 1 calc GR P B 1
H11C H 0.5422 0.6102 0.2595 0.065 Uiso 0.549(6) 1 calc GR P B 1
C8A C 0.7091(2) 0.48493(18) 0.1001(2) 0.0205(6) Uani 0.7638(9) 1 d . P A 1
H35 H 0.7374 0.4841 0.1640 0.025 Uiso 0.7638(9) 1 calc R P A 1
C10A C 0.8442(2) 0.6073(2) 0.2990(3) 0.0199(7) Uani 0.7638(9) 1 d . P A 1
H12 H 0.8824 0.5665 0.2786 0.024 Uiso 0.7638(9) 1 calc R P A 1
C12A C 0.7782(6) 0.6613(6) 0.4154(3) 0.0269(10) Uani 0.7638(9) 1 d . P A 1
H15 H 0.7726 0.6575 0.4757 0.032 Uiso 0.7638(9) 1 calc R P A 1
C14A C 0.7410(4) 0.7349(3) 0.2709(4) 0.0239(7) Uani 0.7638(9) 1 d . P A 1
H13 H 0.7092 0.7803 0.2315 0.029 Uiso 0.7638(9) 1 calc R P A 1
C16A C 0.96886(18) 0.7686(3) 0.0821(3) 0.0245(7) Uani 0.7638(9) 1 d . P A 1
H31 H 0.9373 0.7498 0.0222 0.029 Uiso 0.7638(9) 1 calc R P A 1
C18A C 1.1006(3) 0.8402(4) 0.1885(5) 0.0424(14) Uani 0.7638(9) 1 d . P A 1
H36 H 1.1574 0.8724 0.1996 0.051 Uiso 0.7638(9) 1 calc R P A 1
C20A C 0.98084(19) 0.77405(19) 0.24342(18) 0.0314(6) Uani 0.7638(9) 1 d . P A 1
H42 H 0.9552 0.7611 0.2924 0.038 Uiso 0.7638(9) 1 calc R P A 1
C22A C 0.7499(2) 0.8405(2) 0.0306(2) 0.0189(6) Uani 0.7638(9) 1 d . P A 1
H10 H 0.8122 0.8616 0.0437 0.023 Uiso 0.7638(9) 1 calc R P A 1
C23A C 0.67661(19) 0.89159(19) -0.02098(18) 0.0211(6) Uani 0.7638(9) 1 d . P A 1
H26 H 0.6892 0.9470 -0.0440 0.025 Uiso 0.7638(9) 1 calc R P A 1
C24A C 0.58581(19) 0.86196(18) -0.03872(19) 0.0239(6) Uani 0.7638(9) 1 d . P A 1
H33 H 0.5360 0.8971 -0.0738 0.029 Uiso 0.7638(9) 1 calc R P A 1
C26A C 0.63964(16) 0.72833(18) 0.04574(18) 0.0212(6) Uani 0.7638(9) 1 d . P A 1
H23 H 0.6269 0.6728 0.0686 0.025 Uiso 0.7638(9) 1 calc R P A 1
C2A C 0.83642(14) 0.58763(13) 0.08110(14) 0.0151(4) Uani 0.7638(9) 1 d . P A 1
H24A H 0.8649 0.5992 0.0309 0.018 Uiso 0.7638(9) 1 calc R P A 1
H24B H 0.8806 0.5505 0.1265 0.018 Uiso 0.7638(9) 1 calc R P A 1
C3A C 0.74765(18) 0.53600(16) 0.04344(17) 0.0162(5) Uani 0.7638(9) 1 d . P A 1
C4A C 0.7045(2) 0.5374(2) -0.04957(18) 0.0230(4) Uani 0.7638(9) 1 d . P A 1
H9 H 0.7294 0.5730 -0.0884 0.028 Uiso 0.7638(9) 1 calc R P A 1
N1S N 0.5811(4) 0.5130(3) 0.4412(4) 0.0491(10) Uani 0.549(6) 1 d . P B 1
C5A C 0.6249(3) 0.4868(3) -0.0863(3) 0.0303(10) Uani 0.7638(9) 1 d . P A 1
H34 H 0.5962 0.4873 -0.1501 0.036 Uiso 0.7638(9) 1 calc R P A 1
C6A C 0.5879(3) 0.4359(3) -0.0298(3) 0.0304(10) Uani 0.7638(9) 1 d . P A 1
H39 H 0.5337 0.4013 -0.0549 0.036 Uiso 0.7638(9) 1 calc R P A 1

loop_
_atom_site_aniso_label
_atom_site_aniso_U_11
_atom_site_aniso_U_22
_atom_site_aniso_U_33
_atom_site_aniso_U_23
_atom_site_aniso_U_13
_atom_site_aniso_U_12
P1A 0.0120(2) 0.0129(2) 0.0133(2) 0.00074(17) 0.00098(18) 0.00077(16)
P1B 0.0120(2) 0.0129(2) 0.0133(2) 0.00074(17) 0.00098(18) 0.00077(16)
C1B 0.016(3) 0.012(3) 0.019(3) 0.001(2) 0.001(2) -0.003(3)
C2B 0.008(3) 0.021(4) 0.021(4) -0.003(3) 0.004(3) -0.001(3)
C3B 0.0289(12) 0.0273(14) 0.0289(12) 0.0001(12) -0.0073(9) -0.0081(12)
C4B 0.021(2) 0.037(3) 0.0539(15) -0.015(2) -0.0147(16) -0.0121(17)
C5B 0.0089(19) 0.0181(14) 0.093(5) -0.0091(19) 0.0028(15) -0.0015(13)
C6B 0.0217(13) 0.023(2) 0.062(3) -0.0121(13) 0.0210(17) -0.0064(14)
C7B 0.015(2) 0.0221(10) 0.0367(11) -0.0056(8) 0.0078(19) -0.0052(18)
C11B 0.030(3) 0.0348(13) 0.0169(9) 0.0018(8) 0.0077(9) 0.0061(17)
C12B 0.0231(8) 0.0261(12) 0.0194(10) 0.0079(10) 0.0043(9) 0.0053(8)
C13B 0.0192(17) 0.0214(15) 0.0183(14) 0.0023(11) 0.0037(11) 0.0070(12)
C8B 0.0195(16) 0.0210(16) 0.0131(12) 0.0010(10) 0.0031(11) 0.0034(10)
C9B 0.0281(12) 0.0228(14) 0.0200(15) 0.0037(10) 0.0055(11) 0.0109(12)
C10B 0.030(2) 0.0306(11) 0.0226(10) -0.0019(9) 0.0094(10) 0.0113(13)
C19B 0.0241(9) 0.0232(9) 0.0210(11) 0.0007(9) 0.0049(9) -0.0040(7)
C18B 0.021(6) 0.020(5) 0.021(5) -0.006(3) 0.002(4) 0.013(4)
C17B 0.024(6) 0.008(5) 0.037(5) -0.010(4) 0.008(4) -0.004(4)
C16B 0.0229(13) 0.0219(10) 0.0377(11) 0.0036(8) 0.0129(10) -0.0041(8)
C15B 0.029(5) 0.016(4) 0.018(4) 0.005(3) 0.003(4) -0.004(4)
C14B 0.012(4) 0.011(4) 0.011(3) -0.002(3) -0.003(3) -0.002(3)
C25B 0.0129(16) 0.0229(11) 0.0240(15) 0.0026(9) -0.0012(10) 0.0000(10)
C20B 0.0127(13) 0.0152(12) 0.0147(9) 0.0031(9) 0.0044(10) 0.0016(10)
C21B 0.0193(9) 0.0171(16) 0.0201(13) 0.0065(10) 0.0050(8) 0.0031(9)
C22B 0.028(2) 0.0184(9) 0.0145(14) 0.0029(9) 0.0014(11) 0.0067(10)
C23B 0.0226(13) 0.0285(17) 0.0169(10) -0.0001(11) -0.0006(10) 0.0100(12)
C24B 0.0157(9) 0.0304(17) 0.0267(13) 0.0032(12) -0.0022(9) 0.0058(12)
N1 0.0200(6) 0.0136(6) 0.0128(6) -0.0010(5) 0.0031(5) -0.0038(5)
N2 0.0215(7) 0.0144(6) 0.0175(7) -0.0004(5) 0.0014(5) -0.0062(5)
N3 0.0252(7) 0.0208(7) 0.0150(6) -0.0026(5) -0.0005(5) -0.0022(6)
C1 0.0153(7) 0.0120(7) 0.0179(7) -0.0008(6) 0.0027(6) 0.0008(6)
C2 0.0213(8) 0.0158(7) 0.0181(8) 0.0014(6) 0.0039(6) -0.0046(6)
C3 0.0247(8) 0.0190(8) 0.0234(8) 0.0049(7) -0.0007(7) -0.0031(7)
B1 0.0177(8) 0.0163(8) 0.0157(8) -0.0029(6) 0.0031(6) -0.0030(7)
B2 0.0153(8) 0.0105(7) 0.0156(8) -0.0010(6) 0.0031(6) -0.0017(6)
B3 0.0151(8) 0.0133(8) 0.0257(9) 0.0004(7) 0.0004(7) 0.0000(6)
B4 0.0166(8) 0.0157(8) 0.0183(8) -0.0024(7) 0.0001(7) -0.0015(6)
B5 0.0132(8) 0.0128(8) 0.0216(9) -0.0030(7) 0.0002(7) -0.0003(6)
B6 0.0247(9) 0.0160(9) 0.0308(10) -0.0072(7) 0.0161(8) -0.0052(7)
B7 0.0143(8) 0.0141(8) 0.0366(11) -0.0044(8) 0.0069(8) -0.0009(7)
B8 0.0168(8) 0.0121(8) 0.0203(9) -0.0021(7) 0.0004(7) -0.0032(6)
B9 0.0306(10) 0.0151(8) 0.0158(8) -0.0001(7) 0.0026(7) -0.0069(7)
B10 0.0343(11) 0.0199(9) 0.0296(10) -0.0065(8) 0.0175(9) -0.0110(8)
N2S 0.057(2) 0.063(4) 0.074(3) 0.016(2) 0.010(2) -0.024(2)
C1S 0.049(2) 0.042(2) 0.054(2) 0.0101(15) 0.0108(15) 0.0071(15)
C3S 0.057(2) 0.063(4) 0.074(3) 0.016(2) 0.010(2) -0.024(2)
C4S 0.057(2) 0.063(4) 0.074(3) 0.016(2) 0.010(2) -0.024(2)
C11A 0.0231(8) 0.0261(12) 0.0194(10) 0.0079(10) 0.0043(9) 0.0053(8)
C7A 0.0229(13) 0.0219(10) 0.0377(11) 0.0036(8) 0.0129(10) -0.0041(8)
C15A 0.0121(11) 0.0138(12) 0.0270(13) -0.0015(9) -0.0006(10) -0.0003(9)
C19A 0.021(2) 0.037(3) 0.0539(15) -0.015(2) -0.0147(16) -0.0121(17)
C9A 0.0195(16) 0.0210(16) 0.0131(12) 0.0010(10) 0.0031(11) 0.0034(10)
C13A 0.030(2) 0.0306(11) 0.0226(10) -0.0019(9) 0.0094(10) 0.0113(13)
C17A 0.0217(13) 0.023(2) 0.062(3) -0.0121(13) 0.0210(17) -0.0064(14)
C25A 0.0157(9) 0.0304(17) 0.0267(13) 0.0032(12) -0.0022(9) 0.0058(12)
C21A 0.0127(13) 0.0152(12) 0.0147(9) 0.0031(9) 0.0044(10) 0.0016(10)
C2S 0.036(2) 0.054(3) 0.040(2) -0.0090(19) 0.0122(17) -0.0075(19)
C8A 0.0190(14) 0.0203(13) 0.0235(12) 0.0011(9) 0.0079(11) 0.0025(11)
C10A 0.0192(17) 0.0214(15) 0.0183(14) 0.0023(11) 0.0037(11) 0.0070(12)
C12A 0.030(3) 0.0348(13) 0.0169(9) 0.0018(8) 0.0077(9) 0.0061(17)
C14A 0.0281(12) 0.0228(14) 0.0200(15) 0.0037(10) 0.0055(11) 0.0109(12)
C16A 0.015(2) 0.0221(10) 0.0367(11) -0.0056(8) 0.0078(19) -0.0052(18)
C18A 0.0089(19) 0.0181(14) 0.093(5) -0.0091(19) 0.0028(15) -0.0015(13)
C20A 0.0289(12) 0.0273(14) 0.0289(12) 0.0001(12) -0.0073(9) -0.0081(12)
C22A 0.0193(9) 0.0171(16) 0.0201(13) 0.0065(10) 0.0050(8) 0.0031(9)
C23A 0.028(2) 0.0184(9) 0.0145(14) 0.0029(9) 0.0014(11) 0.0067(10)
C24A 0.0226(13) 0.0285(17) 0.0169(10) -0.0001(11) -0.0006(10) 0.0100(12)
C26A 0.0129(16) 0.0229(11) 0.0240(15) 0.0026(9) -0.0012(10) 0.0000(10)
C2A 0.0142(9) 0.0144(9) 0.0170(9) 0.0001(7) 0.0047(7) 0.0017(8)
C3A 0.0146(12) 0.0132(11) 0.0224(12) -0.0022(9) 0.0079(10) 0.0028(9)
C4A 0.0241(9) 0.0232(9) 0.0210(11) 0.0007(9) 0.0049(9) -0.0040(7)
N1S 0.049(2) 0.042(2) 0.054(2) 0.0101(15) 0.0108(15) 0.0071(15)
C5A 0.029(2) 0.031(2) 0.0267(15) -0.0026(13) -0.0001(12) -0.0054(18)
C6A 0.0206(16) 0.026(2) 0.0422(19) -0.0055(14) 0.0041(14) -0.0072(17)

loop_
_atom_type_symbol
_atom_type_description
_atom_type_scat_dispersion_real
_atom_type_scat_dispersion_imag
_atom_type_scat_source
C C 0.0181 0.0091 'International Tables Vol C Tables 4.2.6.8 and 6.1.1.4'
H H 0.0000 0.0000 'International Tables Vol C Tables 4.2.6.8 and 6.1.1.4'
B B 0.0090 0.0039 'International Tables Vol C Tables 4.2.6.8 and 6.1.1.4'
N N 0.0311 0.0180 'International Tables Vol C Tables 4.2.6.8 and 6.1.1.4'
P P 0.2955 0.4335 'International Tables Vol C Tables 4.2.6.8 and 6.1.1.4'

loop_
_geom_angle_atom_site_label_1
_geom_angle_atom_site_label_2
_geom_angle_atom_site_label_3
_geom_angle
C15A P1A C9A 108.29(12)
C15A P1A C21A 109.89(11)
C15A P1A C2A 107.15(12)
C9A P1A C21A 108.50(15)
C9A P1A C2A 111.08(11)
C21A P1A C2A 111.87(12)
C8B P1B C1B 109.2(4)
C8B P1B C14B 111.1(4)
C14B P1B C1B 105.8(3)
C20B P1B C1B 115.6(4)
C20B P1B C8B 107.2(6)
C20B P1B C14B 107.9(4)
P1B C1B H1BA 107.9
P1B C1B H1BB 107.9
H1BA C1B H1BB 107.2
C2B C1B P1B 117.5(5)
C2B C1B H1BA 107.9
C2B C1B H1BB 107.9
C3B C2B C1B 118.9(7)
C7B C2B C1B 121.9(10)
C7B C2B C3B 119.1(10)
C2B C3B H3B 122.1
C4B C3B C2B 115.8(14)
C4B C3B H3B 122.1
C3B C4B H4B 116.9
C3B C4B C5B 126(2)
C5B C4B H4B 116.9
C4B C5B H5B 120.4
C6B C5B C4B 119(2)
C6B C5B H5B 120.4
C5B C6B H6B 120.5
C5B C6B C7B 119.0(19)
C7B C6B H6B 120.5
C2B C7B C6B 120.6(18)
C2B C7B H7B 119.7
C6B C7B H7B 119.7
C12B C11B H11D 120.0
C12B C11B C10B 120.0
C10B C11B H11D 120.0
C11B C12B H12B 120.0
C13B C12B C11B 120.0
C13B C12B H12B 120.0
C12B C13B H13B 120.0
C12B C13B C8B 120.0
C8B C13B H13B 120.0
C13B C8B P1B 118.3(9)
C13B C8B C9B 120.0
C9B C8B P1B 121.6(9)
C8B C9B H9B 120.0
C10B C9B C8B 120.0
C10B C9B H9B 120.0
C11B C10B H10B 120.0
C9B C10B C11B 120.0
C9B C10B H10B 120.0
C18B C19B H19B 120.0
C18B C19B C14B 120.0
C14B C19B H19B 120.0
C19B C18B H18B 120.0
C17B C18B C19B 120.0
C17B C18B H18B 120.0
C18B C17B H17B 120.0
C18B C17B C16B 120.0
C16B C17B H17B 120.0
C17B C16B H16B 120.0
C17B C16B C15B 120.0
C15B C16B H16B 120.0
C16B C15B H15B 120.0
C14B C15B C16B 120.0
C14B C15B H15B 120.0
C19B C14B P1B 119.2(4)
C15B C14B P1B 120.6(4)
C15B C14B C19B 120.0
C20B C25B H25B 120.0
C20B C25B C24B 120.0
C24B C25B H25B 120.0
C25B C20B P1B 118.0(6)
C25B C20B C21B 120.0
C21B C20B P1B 122.0(6)
C20B C21B H21B 120.0
C20B C21B C22B 120.0
C22B C21B H21B 120.0
C21B C22B H22B 120.0
C23B C22B C21B 120.0
C23B C22B H22B 120.0
C22B C23B H23B 120.0
C22B C23B C24B 120.0
C24B C23B H23B 120.0
C25B C24B H24C 120.0
C23B C24B C25B 120.0
C23B C24B H24C 120.0
C1 N1 H1 113.6
C1 N1 B2 132.85(13)
B2 N1 H1 113.6
N3 N2 H2 120.1
C1 N2 H2 120.1
C1 N2 N3 119.73(13)
N2 N3 H3A 109.9
N2 N3 H3C 109.9
H3A N3 H3C 109.1
N1 C1 N2 120.72(14)
N1 C1 C2 122.92(14)
N2 C1 C2 116.33(14)
C1 C2 H2A 109.3
C1 C2 H2B 109.3
C1 C2 C3 111.55(14)
H2A C2 H2B 108.0
C3 C2 H2A 109.3
C3 C2 H2B 109.3
C2 C3 H3D 109.5
C2 C3 H3E 109.5
C2 C3 H3F 109.5
H3D C3 H3E 109.5
H3D C3 H3F 109.5
H3E C3 H3F 109.5
B2 B1 H1A 129.9
B2 B1 B3 65.75(11)
B2 B1 B4 99.39(12)
B2 B1 B5 65.85(11)
B3 B1 H1A 130.2
B4 B1 H1A 130.7
B4 B1 B3 64.96(11)
B5 B1 H1A 130.2
B5 B1 B3 99.60(13)
B5 B1 B4 64.74(11)
N1 B2 B1 127.06(13)
N1 B2 B3 136.15(13)
N1 B2 B5 131.47(13)
N1 B2 B6 114.14(13)
N1 B2 B9 111.57(12)
B1 B2 B3 57.52(10)
B1 B2 B5 57.28(10)
B1 B2 B6 112.35(13)
B1 B2 B9 112.10(12)
B5 B2 B3 89.73(11)
B6 B2 B3 59.30(10)
B6 B2 B5 101.93(11)
B9 B2 B3 101.89(12)
B9 B2 B5 59.22(10)
B9 B2 B6 61.14(11)
B1 B3 B2 56.73(9)
B1 B3 H3 118.4
B1 B3 B4 57.43(10)
B1 B3 B6 111.98(13)
B1 B3 B7 112.27(13)
B2 B3 H3 131.5
B4 B3 B2 89.55(11)
B4 B3 H3 131.1
B6 B3 B2 59.69(10)
B6 B3 H3 120.3
B6 B3 B4 101.94(12)
B6 B3 B7 60.43(11)
B7 B3 B2 101.60(12)
B7 B3 H3 120.4
B7 B3 B4 59.66(10)
B1 B4 B3 57.61(10)
B1 B4 H4 118.0
B1 B4 B5 57.52(10)
B1 B4 B7 112.57(13)
B1 B4 B8 112.56(13)
B3 B4 H4 130.6
B5 B4 B3 90.82(11)
B5 B4 H4 130.7
B5 B4 B8 59.80(10)
B7 B4 B3 59.81(10)
B7 B4 H4 120.3
B7 B4 B5 102.21(12)
B7 B4 B8 60.32(10)
B8 B4 B3 102.35(12)
B8 B4 H4 120.2
B1 B5 B2 56.88(9)
B1 B5 B4 57.74(10)
B1 B5 H5 118.0
B1 B5 B8 113.05(12)
B1 B5 B9 112.25(13)
B2 B5 H5 131.4
B4 B5 B2 89.90(11)
B4 B5 H5 130.8
B8 B5 B2 101.97(12)
B8 B5 B4 60.11(10)
B8 B5 H5 120.0
B9 B5 B2 59.78(10)
B9 B5 B4 102.10(12)
B9 B5 H5 120.4
B9 B5 B8 60.27(10)
B2 B6 H6 120.2
B2 B6 B7 102.16(12)
B2 B6 B9 59.43(10)
B3 B6 B2 61.01(10)
B3 B6 H6 119.8
B3 B6 B7 59.91(11)
B3 B6 B9 101.89(12)
B7 B6 H6 131.2
B7 B6 B9 89.28(11)
B9 B6 H6 131.7
B10 B6 B2 112.25(14)
B10 B6 B3 112.93(14)
B10 B6 H6 118.1
B10 B6 B7 57.51(11)
B10 B6 B9 56.95(11)
B3 B7 B6 59.66(10)
B3 B7 H7 120.1
B3 B7 B8 102.66(12)
B4 B7 B3 60.54(10)
B4 B7 B6 102.02(12)
B4 B7 H7 120.2
B4 B7 B8 60.03(10)
B6 B7 H7 131.1
B6 B7 B8 90.52(12)
B8 B7 H7 130.6
B10 B7 B3 112.74(13)
B10 B7 B4 112.82(14)
B10 B7 B6 57.55(11)
B10 B7 H7 117.9
B10 B7 B8 57.58(11)
B4 B8 B7 59.65(10)
B4 B8 H8A 120.6
B5 B8 B4 60.09(10)
B5 B8 B7 101.93(12)
B5 B8 H8A 120.4
B5 B8 B9 59.69(10)
B7 B8 H8A 131.0
B9 B8 B4 101.67(12)
B9 B8 B7 90.24(12)
B9 B8 H8A 131.0
B10 B8 B4 112.39(14)
B10 B8 B5 112.57(13)
B10 B8 B7 57.50(11)
B10 B8 H8A 117.9
B10 B8 B9 57.56(11)
B2 B9 B6 59.43(10)
B2 B9 H9A 120.0
B5 B9 B2 61.01(10)
B5 B9 B6 101.99(12)
B5 B9 B8 60.04(10)
B5 B9 H9A 119.8
B6 B9 H9A 131.5
B8 B9 B2 102.68(12)
B8 B9 B6 89.96(12)
B8 B9 H9A 130.7
B10 B9 B2 112.38(14)
B10 B9 B5 113.07(13)
B10 B9 B6 57.10(11)
B10 B9 B8 57.75(11)
B10 B9 H9A 118.0
B6 B10 B8 99.33(13)
B6 B10 H10A 130.0
B7 B10 B6 64.94(12)
B7 B10 B8 64.92(11)
B7 B10 H10A 130.7
B8 B10 H10A 130.6
B9 B10 B6 65.95(12)
B9 B10 B7 98.93(13)
B9 B10 B8 64.69(11)
B9 B10 H10A 130.3
N1S C1S C2S 177.0(8)
N2S C3S C4S 175.0(11)
C3S C4S H4SA 109.5
C3S C4S H4SB 109.5
C3S C4S H4SC 109.5
H4SA C4S H4SB 109.5
H4SA C4S H4SC 109.5
H4SB C4S H4SC 109.5
C10A C11A H8 120.0
C10A C11A C12A 120.0(2)
C12A C11A H8 120.0
C8A C7A H28 119.8
C6A C7A H28 119.8
C6A C7A C8A 120.4(2)
C16A C15A P1A 119.4(2)
C20A C15A P1A 120.4(2)
C20A C15A C16A 120.2(3)
C18A C19A H38 120.4
C20A C19A H38 120.4
C20A C19A C18A 119.3(5)
C10A C9A P1A 119.1(3)
C14A C9A P1A 119.9(3)
C14A C9A C10A 120.6(2)
C12A C13A H20 119.9
C12A C13A C14A 120.2(2)
C14A C13A H20 119.9
C16A C17A H29 120.1
C16A C17A C18A 119.9(4)
C18A C17A H29 120.1
C24A C25A H37 119.9
C26A C25A H37 119.9
C26A C25A C24A 120.1(2)
C22A C21A P1A 121.42(16)
C26A C21A P1A 118.36(18)
C26A C21A C22A 120.1(2)
C1S C2S H11A 109.5
C1S C2S H11B 109.5
C1S C2S H11C 109.5
H11A C2S H11B 109.5
H11A C2S H11C 109.5
H11B C2S H11C 109.5
C7A C8A H35 120.1
C7A C8A C3A 119.8(2)
C3A C8A H35 120.1
C11A C10A C9A 119.2(2)
C11A C10A H12 120.4
C9A C10A H12 120.4
C11A C12A H15 119.6
C13A C12A C11A 120.8(2)
C13A C12A H15 119.6
C9A C14A H13 120.4
C13A C14A C9A 119.2(2)
C13A C14A H13 120.4
C15A C16A H31 120.5
C17A C16A C15A 119.1(4)
C17A C16A H31 120.5
C19A C18A C17A 120.4(4)
C19A C18A H36 119.8
C17A C18A H36 119.8
C15A C20A H42 119.5
C19A C20A C15A 121.0(4)
C19A C20A H42 119.5
C21A C22A H10 120.1
C23A C22A C21A 119.8(2)
C23A C22A H10 120.1
C22A C23A H26 119.9
C24A C23A C22A 120.2(2)
C24A C23A H26 119.9
C25A C24A H33 119.9
C23A C24A C25A 120.2(2)
C23A C24A H33 119.9
C25A C26A C21A 119.6(2)
C25A C26A H23 120.2
C21A C26A H23 120.2
P1A C2A H24A 108.4
P1A C2A H24B 108.4
H24A C2A H24B 107.5
C3A C2A P1A 115.54(15)
C3A C2A H24A 108.4
C3A C2A H24B 108.4
C8A C3A C2A 121.2(2)
C4A C3A C8A 119.2(2)
C4A C3A C2A 119.5(2)
C3A C4A H9 119.8
C3A C4A C5A 120.4(2)
C5A C4A H9 119.8
C4A C5A H34 120.1
C6A C5A C4A 119.9(3)
C6A C5A H34 120.1
C7A C6A C5A 120.3(3)
C7A C6A H39 119.9
C5A C6A H39 119.9

loop_
_geom_bond_atom_site_label_1
_geom_bond_atom_site_label_2
_geom_bond_distance
P1A C15A 1.793(2)
P1A C9A 1.795(3)
P1A C21A 1.800(3)
P1A C2A 1.817(2)
P1B C1B 1.809(7)
P1B C8B 1.788(12)
P1B C14B 1.806(6)
P1B C20B 1.780(8)
C1B H1BA 0.9900
C1B H1BB 0.9900
C1B C2B 1.541(10)
C2B C3B 1.391(12)
C2B C7B 1.37(2)
C3B H3B 0.9500
C3B C4B 1.323(18)
C4B H4B 0.9500
C4B C5B 1.34(3)
C5B H5B 0.9500
C5B C6B 1.31(3)
C6B H6B 0.9500
C6B C7B 1.39(2)
C7B H7B 0.9500
C11B H11D 0.9500
C11B C12B 1.3900
C11B C10B 1.3900
C12B H12B 0.9500
C12B C13B 1.3900
C13B H13B 0.9500
C13B C8B 1.3900
C8B C9B 1.3900
C9B H9B 0.9500
C9B C10B 1.3900
C10B H10B 0.9500
C19B H19B 0.9500
C19B C18B 1.3900
C19B C14B 1.3900
C18B H18B 0.9500
C18B C17B 1.3900
C17B H17B 0.9500
C17B C16B 1.3900
C16B H16B 0.9500
C16B C15B 1.3900
C15B H15B 0.9500
C15B C14B 1.3900
C25B H25B 0.9500
C25B C20B 1.3900
C25B C24B 1.3900
C20B C21B 1.3900
C21B H21B 0.9500
C21B C22B 1.3900
C22B H22B 0.9500
C22B C23B 1.3900
C23B H23B 0.9500
C23B C24B 1.3900
C24B H24C 0.9500
N1 H1 0.8800
N1 C1 1.308(2)
N1 B2 1.526(2)
N2 H2 0.8800
N2 N3 1.4107(19)
N2 C1 1.331(2)
N3 H3A 0.8640
N3 H3C 0.8636
C1 C2 1.496(2)
C2 H2A 0.9900
C2 H2B 0.9900
C2 C3 1.530(2)
C3 H3D 0.9800
C3 H3E 0.9800
C3 H3F 0.9800
B1 H1A 1.1200
B1 B2 1.691(2)
B1 B3 1.706(3)
B1 B4 1.703(2)
B1 B5 1.699(3)
B2 B3 1.844(2)
B2 B5 1.842(2)
B2 B6 1.820(3)
B2 B9 1.820(2)
B3 H3 1.1200
B3 B4 1.831(3)
B3 B6 1.813(3)
B3 B7 1.817(3)
B4 H4 1.1200
B4 B5 1.821(2)
B4 B7 1.814(3)
B4 B8 1.822(3)
B5 H5 1.1200
B5 B8 1.816(3)
B5 B9 1.810(3)
B6 H6 1.1200
B6 B7 1.827(3)
B6 B9 1.851(3)
B6 B10 1.702(3)
B7 H7 1.1200
B7 B8 1.827(3)
B7 B10 1.701(3)
B8 H8A 1.1200
B8 B9 1.820(3)
B8 B10 1.703(3)
B9 H9A 1.1200
B9 B10 1.699(3)
B10 H10A 1.1200
N2S C3S 1.283(12)
C1S C2S 1.357(6)
C1S N1S 1.235(8)
C3S C4S 1.352(6)
C4S H4SA 0.9800
C4S H4SB 0.9800
C4S H4SC 0.9800
C11A H8 0.9500
C11A C10A 1.383(3)
C11A C12A 1.390(3)
C7A H28 0.9500
C7A C8A 1.394(4)
C7A C6A 1.376(4)
C15A C16A 1.403(5)
C15A C20A 1.392(4)
C19A H38 0.9500
C19A C18A 1.387(8)
C19A C20A 1.386(4)
C9A C10A 1.404(3)
C9A C14A 1.399(3)
C13A H20 0.9500
C13A C12A 1.381(3)
C13A C14A 1.386(3)
C17A H29 0.9500
C17A C16A 1.397(4)
C17A C18A 1.413(8)
C25A H37 0.9500
C25A C24A 1.397(4)
C25A C26A 1.392(3)
C21A C22A 1.398(3)
C21A C26A 1.396(3)
C2S H11A 0.9800
C2S H11B 0.9800
C2S H11C 0.9800
C8A H35 0.9500
C8A C3A 1.398(4)
C10A H12 0.9500
C12A H15 0.9500
C14A H13 0.9500
C16A H31 0.9500
C18A H36 0.9500
C20A H42 0.9500
C22A H10 0.9500
C22A C23A 1.392(3)
C23A H26 0.9500
C23A C24A 1.380(4)
C24A H33 0.9500
C26A H23 0.9500
C2A H24A 0.9900
C2A H24B 0.9900
C2A C3A 1.508(3)
C3A C4A 1.389(4)
C4A H9 0.9500
C4A C5A 1.393(4)
C5A H34 0.9500
C5A C6A 1.383(5)
C6A H39 0.9500
